data_8105593
loop_
_publ_author_name
'Wei-Dong, Yin'
'Yu-Ying, He'
'Jia, Shen'
'Gui-Lian, Li'

_publ_section_title
;
 Hydrothermal synthesis and crystal structure of
 catena-poly[bis(4-((pyridin-4-ylmethyl)amino)benzoato-\k3
 N:O,O&#x2032;)zinc(II) -- 1,2-di(pyridin-4-yl)ethene -- water (1/1/1),
 C38H34N6O5Zn
;
_journal_issue 2
_journal_name_full 'Zeitschrift f\"ur Kristallographie - New Crystal Structures'
_journal_page_first 211
_journal_page_last 213
_journal_paper_doi 10.1515/ncrs-2018-0217
_journal_volume 234
_journal_year 2019
_chemical_formula_moiety 'C26 H22 N4 O4 Zn, H2 O, C12 H10 N2'
_chemical_formula_sum 'C38 H34 N6 O5 Zn'
_chemical_formula_weight 720.08
_space_group_crystal_system triclinic
_space_group_IT_number 2
_space_group_name_Hall '-P 1'
_space_group_name_H-M_alt 'P -1'
_atom_sites_solution_hydrogens mixed
_atom_sites_solution_primary dual
_cell_angle_alpha 102.770(4)
_cell_angle_beta 90.522(3)
_cell_angle_gamma 100.879(4)
_cell_formula_units_Z 2
_cell_length_a 9.1991(4)
_cell_length_b 9.7349(4)
_cell_length_c 19.5840(8)
_cell_measurement_reflns_used 5333
_cell_measurement_temperature 293(2)
_cell_measurement_theta_max 26.7800
_cell_measurement_theta_min 3.9710
_cell_volume 1677.31(13)
_computing_cell_refinement 'CrysAlisPro 1.171.38.41r (Rigaku OD, 2015)'
_computing_data_collection 'CrysAlisPro 1.171.38.41r (Rigaku OD, 2015)'
_computing_data_reduction 'CrysAlisPro 1.171.38.41r (Rigaku OD, 2015)'
_computing_molecular_graphics 'Olex2 (Dolomanov et al., 2009)'
_computing_publication_material 'Olex2 (Dolomanov et al., 2009)'
_computing_structure_refinement 'ShelXL (Sheldrick, 2015)'
_computing_structure_solution 'ShelXT (Sheldrick, 2015)'
_diffrn_ambient_temperature 293(2)
_diffrn_detector 'CCD plate'
_diffrn_detector_area_resol_mean 8.0584
_diffrn_detector_type EosS2
_diffrn_measured_fraction_theta_full 0.992
_diffrn_measured_fraction_theta_max 0.992
_diffrn_measurement_details
;
List of Runs (angles in degrees, time in seconds):

  # Type    Start    End  Width  t~exp~   \w     \q     \k     \f   Frames
--------------------------------------------------------------------------
  1  \w     -2.00  82.00   1.00   15.78    --   14.49  57.00   0.00   84
  2  \w     19.00  47.00   1.00   15.78    --  -13.48  19.00-150.00   28
  3  \w     12.00  51.00   1.00   15.78    --  -13.48  77.00-150.00   39
  4  \w    -34.00  -7.00   1.00   15.78    --  -13.48  19.00-150.00   27
  5  \w    -40.00 -14.00   1.00   15.78    --  -13.48  77.00-150.00   26
  6  \w    -81.00  13.00   1.00   15.78    --  -13.48 -77.00  90.00   94
  7  \w     -5.00  21.00   1.00   15.78    --  -13.48 -99.00 -30.00   26
  8  \w     46.00  83.00   1.00   15.78    --   14.49-178.00 -30.00   37
;
_diffrn_measurement_device 'four-circle diffractometer'
_diffrn_measurement_device_type 'SuperNova, Single source at offset, EosS2'
_diffrn_measurement_method '\w scans'
_diffrn_orient_matrix_type 'CrysAlisPro convention (1999,Acta A55,543-557)'
_diffrn_orient_matrix_UB_11 0.0239475000
_diffrn_orient_matrix_UB_12 0.0476533000
_diffrn_orient_matrix_UB_13 0.0327829000
_diffrn_orient_matrix_UB_21 -0.0515250000
_diffrn_orient_matrix_UB_22 -0.0434129000
_diffrn_orient_matrix_UB_23 0.0169724000
_diffrn_orient_matrix_UB_31 0.0543502000
_diffrn_orient_matrix_UB_32 -0.0405960000
_diffrn_orient_matrix_UB_33 0.0045010000
_diffrn_radiation_monochromator mirror
_diffrn_radiation_probe x-ray
_diffrn_radiation_type MoK\a
_diffrn_radiation_wavelength 0.71073
_diffrn_reflns_av_R_equivalents 0.0220
_diffrn_reflns_av_unetI/netI 0.0386
_diffrn_reflns_Laue_measured_fraction_full 0.992
_diffrn_reflns_Laue_measured_fraction_max 0.992
_diffrn_reflns_limit_h_max 11
_diffrn_reflns_limit_h_min -11
_diffrn_reflns_limit_k_max 11
_diffrn_reflns_limit_k_min -11
_diffrn_reflns_limit_l_max 15
_diffrn_reflns_limit_l_min -23
_diffrn_reflns_number 12357
_diffrn_reflns_point_group_measured_fraction_full 0.992
_diffrn_reflns_point_group_measured_fraction_max 0.992
_diffrn_reflns_theta_full 25.497
_diffrn_reflns_theta_max 25.497
_diffrn_reflns_theta_min 3.204
_diffrn_source 'micro-focus sealed X-ray tube'
_diffrn_source_type 'SuperNova (Mo) X-ray Source'
_exptl_absorpt_coefficient_mu 0.787
_exptl_absorpt_correction_T_max 1.00000
_exptl_absorpt_correction_T_min 0.82536
_exptl_absorpt_correction_type multi-scan
_exptl_absorpt_process_details
;
CrysAlisPro 1.171.38.41r (Rigaku Oxford Diffraction, 2015)
Empirical absorption correction using spherical harmonics,
 implemented in SCALE3 ABSPACK scaling algorithm.
;
_exptl_crystal_colour 'clear light colourless'
_exptl_crystal_colour_lustre clear
_exptl_crystal_colour_modifier light
_exptl_crystal_colour_primary colourless
_exptl_crystal_density_diffrn 1.426
_exptl_crystal_description block
_exptl_crystal_F_000 748
_exptl_crystal_size_max 0.32
_exptl_crystal_size_mid 0.28
_exptl_crystal_size_min 0.21
_refine_diff_density_max 0.657
_refine_diff_density_min -0.284
_refine_diff_density_rms 0.049
_refine_ls_extinction_coef .
_refine_ls_extinction_method none
_refine_ls_goodness_of_fit_ref 1.053
_refine_ls_hydrogen_treatment mixed
_refine_ls_matrix_type full
_refine_ls_number_parameters 463
_refine_ls_number_reflns 6193
_refine_ls_number_restraints 0
_refine_ls_restrained_S_all 1.053
_refine_ls_R_factor_all 0.0499
_refine_ls_R_factor_gt 0.0405
_refine_ls_shift/su_max 0.001
_refine_ls_shift/su_mean 0.000
_refine_ls_structure_factor_coef Fsqd
_refine_ls_weighting_details 'w=1/[\s^2^(Fo^2^)+(0.0321P)^2^+0.9780P] where P=(Fo^2^+2Fc^2^)/3'
_refine_ls_weighting_scheme calc
_refine_ls_wR_factor_gt 0.0889
_refine_ls_wR_factor_ref 0.0928
_reflns_Friedel_coverage 0.000
_reflns_Friedel_fraction_full .
_reflns_Friedel_fraction_max .
_reflns_number_gt 5277
_reflns_number_total 6193
_reflns_threshold_expression 'I > 2\s(I)'
_cod_data_source_file suppl_ncrs-2018-0217_suppl.cif
_cod_data_source_block lgz-6
_cod_database_code 8105593
_chemical_oxdiff_usercomment 'c h n o ZN'
_shelx_space_group_comment
;
The symmetry employed for this shelxl refinement is uniquely defined
by the following loop, which should always be used as a source of
symmetry information in preference to the above space-group names.
They are only intended as comments.
;
_reflns_odcompleteness_completeness 99.75
_reflns_odcompleteness_iscentric 1
_reflns_odcompleteness_theta 25.13
_olex2_refinement_description
;
1. Fixed Uiso
 At 1.2 times of:
  All C(H) groups, All C(H,H) groups, All N(H) groups
 At 1.5 times of:
  All O(H,H) groups
2.a Free rotating group:
 H5WA(H5WB)
2.b Secondary CH2 refined with riding coordinates:
 C8(H8A,H8B), C21(H21A,H21B)
2.c Aromatic/amide H refined with riding coordinates:
 C3(H3A), C4(H4), C6(H6), C7(H7), C10(H10), C11(H11), C12(H12), C13(H13),
 C16(H16), C17(H17), C19(H19), C20(H20), C23(H23), C24(H24), C25(H25), C26(H26),
  C27(H27), C28(H28), C30(H30), C31(H31), C32(H32), C33(H33), C35(H35),
 C36(H36), C37(H37), C38(H38)
;

loop_
_space_group_symop_operation_xyz
'x, y, z'
'-x, -y, -z'

loop_
_atom_site_label
_atom_site_type_symbol
_atom_site_fract_x
_atom_site_fract_y
_atom_site_fract_z
_atom_site_U_iso_or_equiv
_atom_site_adp_type
_atom_site_occupancy
_atom_site_site_symmetry_order
_atom_site_calc_flag
_atom_site_refinement_flags_posn
_atom_site_refinement_flags_adp
_atom_site_refinement_flags_occupancy
_atom_site_disorder_assembly
_atom_site_disorder_group
Zn1 Zn -0.17712(3) 0.07147(3) 0.73004(2) 0.03449(10) Uani 1 1 d . . . . .
O1 O -0.1922(2) 0.18933(19) 0.82359(9) 0.0441(4) Uani 1 1 d . . . . .
O2 O -0.3381(2) -0.01192(19) 0.83358(9) 0.0470(5) Uani 1 1 d . . . . .
O3 O -0.0786(2) 0.22544(18) 0.68634(9) 0.0435(5) Uani 1 1 d . . . . .
O4 O -0.0670(3) 0.0564(2) 0.59304(11) 0.0675(7) Uani 1 1 d . . . . .
N1 N 0.6398(2) 0.9691(2) 0.66817(10) 0.0337(5) Uani 1 1 d . . . . .
N2 N 0.2749(3) 0.6025(3) 0.49033(12) 0.0518(7) Uani 1 1 d . . . . .
H2 H 0.309(4) 0.568(3) 0.4533(17) 0.062 Uiso 1 1 d R . . . .
N3 N -0.2828(2) 0.3496(2) 1.15167(11) 0.0359(5) Uani 1 1 d . . . . .
H3 H -0.223(3) 0.426(3) 1.1641(14) 0.043 Uiso 1 1 d R . . . .
N4 N 0.0295(2) 0.0545(2) 1.25593(11) 0.0363(5) Uani 1 1 d . . . . .
C1 C -0.0395(3) 0.1829(3) 0.62339(13) 0.0373(6) Uani 1 1 d . . . . .
C2 C 0.0433(3) 0.2950(3) 0.58968(12) 0.0325(5) Uani 1 1 d . . . . .
C3 C 0.1003(3) 0.2554(3) 0.52445(13) 0.0380(6) Uani 1 1 d . . . . .
H3A H 0.0870 0.1587 0.5023 0.046 Uiso 1 1 calc R . . . .
C4 C 0.1759(3) 0.3570(3) 0.49214(13) 0.0417(6) Uani 1 1 d . . . . .
H4 H 0.2135 0.3277 0.4485 0.050 Uiso 1 1 calc R . . . .
C5 C 0.1976(3) 0.5037(3) 0.52362(13) 0.0380(6) Uani 1 1 d . . . . .
C6 C 0.1399(3) 0.5438(3) 0.58939(13) 0.0370(6) Uani 1 1 d . . . . .
H6 H 0.1525 0.6404 0.6118 0.044 Uiso 1 1 calc R . . . .
C7 C 0.0643(3) 0.4402(3) 0.62107(13) 0.0344(6) Uani 1 1 d . . . . .
H7 H 0.0265 0.4685 0.6647 0.041 Uiso 1 1 calc R . . . .
C8 C 0.2883(3) 0.7548(3) 0.51334(15) 0.0507(8) Uani 1 1 d . . . . .
H8A H 0.1950 0.7742 0.5319 0.061 Uiso 1 1 calc R . . . .
H8B H 0.3043 0.7971 0.4729 0.061 Uiso 1 1 calc R . . . .
C9 C 0.4111(3) 0.8285(3) 0.56832(13) 0.0361(6) Uani 1 1 d . . . . .
C10 C 0.4487(3) 0.9769(3) 0.58681(14) 0.0429(7) Uani 1 1 d . . . . .
H10 H 0.3968 1.0319 0.5663 0.051 Uiso 1 1 calc R . . . .
C11 C 0.5633(3) 1.0427(3) 0.63559(14) 0.0411(6) Uani 1 1 d . . . . .
H11 H 0.5888 1.1424 0.6465 0.049 Uiso 1 1 calc R . . . .
C12 C 0.6002(3) 0.8262(3) 0.65138(14) 0.0391(6) Uani 1 1 d . . . . .
H12 H 0.6504 0.7735 0.6743 0.047 Uiso 1 1 calc R . . . .
C13 C 0.4898(3) 0.7533(3) 0.60222(14) 0.0403(6) Uani 1 1 d . . . . .
H13 H 0.4678 0.6534 0.5916 0.048 Uiso 1 1 calc R . . . .
C14 C -0.2702(3) 0.1110(3) 0.86053(13) 0.0353(6) Uani 1 1 d . . . . .
C15 C -0.2711(2) 0.1742(2) 0.93656(12) 0.0293(5) Uani 1 1 d . . . . .
C16 C -0.3263(3) 0.0883(3) 0.98189(13) 0.0323(5) Uani 1 1 d . . . . .
H16 H -0.3640 -0.0087 0.9636 0.039 Uiso 1 1 calc R . . . .
C17 C -0.3272(3) 0.1421(2) 1.05301(12) 0.0319(5) Uani 1 1 d . . . . .
H17 H -0.3631 0.0809 1.0820 0.038 Uiso 1 1 calc R . . . .
C18 C -0.2745(2) 0.2879(2) 1.08183(12) 0.0294(5) Uani 1 1 d . . . . .
C19 C -0.2153(3) 0.3750(3) 1.03648(13) 0.0331(5) Uani 1 1 d . . . . .
H19 H -0.1770 0.4719 1.0547 0.040 Uiso 1 1 calc R . . . .
C20 C -0.2130(3) 0.3196(3) 0.96603(13) 0.0336(6) Uani 1 1 d . . . . .
H20 H -0.1723 0.3793 0.9372 0.040 Uiso 1 1 calc R . . . .
C21 C -0.3145(3) 0.2655(3) 1.20396(13) 0.0384(6) Uani 1 1 d . . . . .
H21A H -0.4033 0.1932 1.1881 0.046 Uiso 1 1 calc R . . . .
H21B H -0.3360 0.3282 1.2469 0.046 Uiso 1 1 calc R . . . .
C22 C -0.1927(3) 0.1911(3) 1.22061(12) 0.0337(6) Uani 1 1 d . . . . .
C23 C -0.2181(3) 0.0951(3) 1.26363(15) 0.0486(7) Uani 1 1 d . . . . .
H23 H -0.3114 0.0733 1.2809 0.058 Uiso 1 1 calc R . . . .
C24 C -0.1063(3) 0.0321(3) 1.28081(15) 0.0490(7) Uani 1 1 d . . . . .
H24 H -0.1253 -0.0294 1.3113 0.059 Uiso 1 1 calc R . . . .
C25 C 0.0535(3) 0.1459(3) 1.21336(14) 0.0410(6) Uani 1 1 d . . . . .
H25 H 0.1462 0.1623 1.1948 0.049 Uiso 1 1 calc R . . . .
C26 C -0.0523(3) 0.2166(3) 1.19584(14) 0.0411(6) Uani 1 1 d . . . . .
H26 H -0.0294 0.2816 1.1673 0.049 Uiso 1 1 calc R . . . .
O5W O 0.0306(3) 0.4159(3) 0.80740(13) 0.0738(7) Uani 1 1 d . . . . .
H5WA H 0.0244 0.3710 0.7656 0.111 Uiso 1 1 d . . . . .
H5WB H -0.0293 0.3718 0.8317 0.111 Uiso 1 1 d G . . . .
N5 N 0.4194(3) 0.5580(3) 0.34869(12) 0.0506(6) Uani 1 1 d . . . . .
N6 N 0.8093(3) 0.7576(3) -0.06939(13) 0.0537(6) Uani 1 1 d . . . . .
C27 C 0.3256(3) 0.5369(3) 0.29362(17) 0.0546(8) Uani 1 1 d . . . . .
H27 H 0.2269 0.4973 0.2981 0.066 Uiso 1 1 calc R . . . .
C28 C 0.3639(3) 0.5694(3) 0.23089(15) 0.0513(7) Uani 1 1 d . . . . .
H28 H 0.2923 0.5518 0.1946 0.062 Uiso 1 1 calc R . . . .
C29 C 0.5083(3) 0.6282(3) 0.22158(14) 0.0439(7) Uani 1 1 d . . . . .
C30 C 0.6085(3) 0.6494(3) 0.27810(16) 0.0491(7) Uani 1 1 d . . . . .
H30 H 0.7081 0.6872 0.2745 0.059 Uiso 1 1 calc R . . . .
C31 C 0.5602(3) 0.6142(3) 0.33969(15) 0.0499(7) Uani 1 1 d . . . . .
H31 H 0.6294 0.6304 0.3770 0.060 Uiso 1 1 calc R . . . .
C32 C 0.5457(4) 0.6596(3) 0.15236(17) 0.0554(8) Uani 1 1 d . . . . .
H32 H 0.4694 0.6336 0.1178 0.066 Uiso 1 1 calc R . . . .
C33 C 0.6721(4) 0.7187(3) 0.13538(17) 0.0536(8) Uani 1 1 d . . . . .
H33 H 0.7464 0.7528 0.1709 0.064 Uiso 1 1 calc R . . . .
C34 C 0.7115(3) 0.7380(3) 0.06425(14) 0.0419(6) Uani 1 1 d . . . . .
C35 C 0.8561(3) 0.7970(3) 0.05428(17) 0.0524(8) Uani 1 1 d . . . . .
H35 H 0.9245 0.8319 0.0923 0.063 Uiso 1 1 calc R . . . .
C36 C 0.8985(3) 0.8039(3) -0.01241(18) 0.0560(8) Uani 1 1 d . . . . .
H36 H 0.9968 0.8438 -0.0176 0.067 Uiso 1 1 calc R . . . .
C37 C 0.6687(3) 0.7053(3) -0.05925(16) 0.0492(7) Uani 1 1 d . . . . .
H37 H 0.6019 0.6757 -0.0980 0.059 Uiso 1 1 calc R . . . .
C38 C 0.6161(3) 0.6922(3) 0.00501(15) 0.0442(7) Uani 1 1 d . . . . .
H38 H 0.5169 0.6529 0.0087 0.053 Uiso 1 1 calc R . . . .

loop_
_atom_site_aniso_label
_atom_site_aniso_U_11
_atom_site_aniso_U_22
_atom_site_aniso_U_33
_atom_site_aniso_U_23
_atom_site_aniso_U_13
_atom_site_aniso_U_12
Zn1 0.03988(18) 0.03061(16) 0.02947(17) 0.00674(12) -0.00226(12) -0.00155(12)
O1 0.0526(11) 0.0464(11) 0.0303(10) 0.0102(8) 0.0076(8) 0.0000(9)
O2 0.0556(12) 0.0411(11) 0.0355(10) -0.0005(8) -0.0003(9) -0.0014(9)
O3 0.0563(12) 0.0380(10) 0.0314(10) 0.0086(8) 0.0103(8) -0.0042(8)
O4 0.1116(19) 0.0351(11) 0.0446(12) 0.0028(9) 0.0217(12) -0.0068(11)
N1 0.0378(12) 0.0303(11) 0.0308(11) 0.0083(9) -0.0002(9) -0.0005(9)
N2 0.0594(16) 0.0551(16) 0.0286(12) 0.0112(11) 0.0006(11) -0.0214(12)
N3 0.0437(13) 0.0334(12) 0.0280(11) 0.0029(9) 0.0024(10) 0.0059(9)
N4 0.0401(12) 0.0379(12) 0.0320(11) 0.0121(9) 0.0048(9) 0.0057(9)
C1 0.0447(15) 0.0357(14) 0.0289(14) 0.0079(11) 0.0000(11) 0.0008(11)
C2 0.0325(13) 0.0350(13) 0.0286(13) 0.0082(11) 0.0001(10) 0.0021(10)
C3 0.0421(15) 0.0367(14) 0.0299(14) 0.0024(11) 0.0003(11) 0.0001(11)
C4 0.0428(15) 0.0504(16) 0.0246(13) 0.0024(12) 0.0057(11) -0.0020(12)
C5 0.0318(14) 0.0497(16) 0.0287(13) 0.0137(12) -0.0025(11) -0.0068(11)
C6 0.0408(15) 0.0320(13) 0.0349(14) 0.0072(11) 0.0014(11) -0.0005(11)
C7 0.0356(14) 0.0376(14) 0.0285(13) 0.0073(11) 0.0064(11) 0.0029(11)
C8 0.0499(17) 0.0567(18) 0.0418(16) 0.0265(14) -0.0131(13) -0.0161(14)
C9 0.0355(14) 0.0421(15) 0.0299(13) 0.0163(11) 0.0036(11) -0.0042(11)
C10 0.0487(16) 0.0418(15) 0.0422(16) 0.0213(13) -0.0052(13) 0.0054(12)
C11 0.0519(17) 0.0302(13) 0.0400(15) 0.0115(12) -0.0024(13) 0.0011(12)
C12 0.0396(15) 0.0329(14) 0.0446(16) 0.0122(12) -0.0056(12) 0.0034(11)
C13 0.0429(15) 0.0304(13) 0.0436(16) 0.0092(12) -0.0041(12) -0.0031(11)
C14 0.0330(14) 0.0408(15) 0.0335(14) 0.0100(12) 0.0001(11) 0.0093(11)
C15 0.0263(12) 0.0319(13) 0.0296(13) 0.0064(10) 0.0016(10) 0.0061(10)
C16 0.0309(13) 0.0283(12) 0.0346(14) 0.0048(10) 0.0013(11) 0.0006(10)
C17 0.0330(13) 0.0319(13) 0.0309(13) 0.0108(10) 0.0036(10) 0.0025(10)
C18 0.0260(12) 0.0322(13) 0.0309(13) 0.0071(10) -0.0003(10) 0.0081(10)
C19 0.0334(13) 0.0262(12) 0.0381(14) 0.0058(11) 0.0003(11) 0.0038(10)
C20 0.0330(13) 0.0358(13) 0.0344(14) 0.0139(11) 0.0028(11) 0.0055(10)
C21 0.0404(15) 0.0452(15) 0.0298(14) 0.0068(12) 0.0084(11) 0.0107(12)
C22 0.0378(14) 0.0350(13) 0.0252(12) 0.0029(10) 0.0051(10) 0.0043(11)
C23 0.0433(16) 0.0569(18) 0.0510(18) 0.0229(15) 0.0209(13) 0.0098(13)
C24 0.0553(18) 0.0511(17) 0.0512(18) 0.0307(14) 0.0205(14) 0.0132(14)
C25 0.0365(15) 0.0490(16) 0.0408(15) 0.0202(13) 0.0083(12) 0.0046(12)
C26 0.0407(15) 0.0498(16) 0.0371(15) 0.0226(13) 0.0061(12) 0.0045(12)
O5W 0.0738(17) 0.0708(16) 0.0539(14) 0.0047(12) -0.0065(13) -0.0309(12)
N5 0.0589(16) 0.0594(16) 0.0419(14) 0.0224(12) 0.0134(12) 0.0194(12)
N6 0.0497(15) 0.0719(17) 0.0514(16) 0.0295(13) 0.0182(13) 0.0221(13)
C27 0.0432(17) 0.064(2) 0.061(2) 0.0223(16) 0.0127(15) 0.0121(14)
C28 0.0481(18) 0.066(2) 0.0460(17) 0.0184(15) 0.0010(14) 0.0195(15)
C29 0.0583(18) 0.0435(16) 0.0372(15) 0.0143(12) 0.0131(13) 0.0218(13)
C30 0.0421(16) 0.0510(17) 0.0581(19) 0.0183(15) 0.0127(14) 0.0112(13)
C31 0.0571(19) 0.0565(18) 0.0404(16) 0.0147(14) -0.0010(14) 0.0176(15)
C32 0.0548(19) 0.060(2) 0.0550(19) 0.0164(16) 0.0068(15) 0.0173(15)
C33 0.0539(19) 0.0532(18) 0.0547(19) 0.0125(15) 0.0066(15) 0.0128(15)
C34 0.0520(17) 0.0384(15) 0.0432(16) 0.0172(12) 0.0109(13) 0.0187(12)
C35 0.0464(17) 0.0570(19) 0.0570(19) 0.0204(15) -0.0017(15) 0.0092(14)
C36 0.0351(16) 0.069(2) 0.073(2) 0.0354(18) 0.0144(15) 0.0116(14)
C37 0.0513(18) 0.0552(18) 0.0463(17) 0.0152(14) 0.0022(14) 0.0189(14)
C38 0.0371(15) 0.0452(16) 0.0564(18) 0.0213(14) 0.0117(13) 0.0115(12)

loop_
_atom_type_symbol
_atom_type_description
_atom_type_scat_dispersion_real
_atom_type_scat_dispersion_imag
_atom_type_scat_source
C C 0.0033 0.0016 'International Tables Vol C Tables 4.2.6.8 and 6.1.1.4'
H H 0.0000 0.0000 'International Tables Vol C Tables 4.2.6.8 and 6.1.1.4'
N N 0.0061 0.0033 'International Tables Vol C Tables 4.2.6.8 and 6.1.1.4'
O O 0.0106 0.0060 'International Tables Vol C Tables 4.2.6.8 and 6.1.1.4'
Zn Zn 0.2839 1.4301 'International Tables Vol C Tables 4.2.6.8 and 6.1.1.4'

loop_
_geom_angle_atom_site_label_1
_geom_angle_atom_site_label_2
_geom_angle_atom_site_label_3
_geom_angle
_geom_angle_site_symmetry_1
_geom_angle_site_symmetry_3
O1 Zn1 O3 98.02(7) . .
O1 Zn1 N1 121.26(8) . 1_445
O1 Zn1 N4 104.64(8) . 2_557
O3 Zn1 N1 106.45(8) . 1_445
O3 Zn1 N4 109.31(8) . 2_557
N1 Zn1 N4 115.46(8) 1_445 2_557
C14 O1 Zn1 109.03(16) . .
C1 O3 Zn1 115.03(16) . .
C11 N1 Zn1 120.39(16) . 1_665
C12 N1 Zn1 122.05(16) . 1_665
C12 N1 C11 117.1(2) . .
C5 N2 H2 115(2) . .
C5 N2 C8 124.5(3) . .
C8 N2 H2 120(2) . .
C18 N3 H3 112(2) . .
C18 N3 C21 122.5(2) . .
C21 N3 H3 116.0(19) . .
C24 N4 Zn1 120.26(17) . 2_557
C25 N4 Zn1 122.33(18) . 2_557
C25 N4 C24 116.6(2) . .
O3 C1 C2 116.9(2) . .
O4 C1 O3 121.7(2) . .
O4 C1 C2 121.4(2) . .
C3 C2 C1 120.0(2) . .
C7 C2 C1 122.0(2) . .
C7 C2 C3 118.0(2) . .
C2 C3 H3A 119.5 . .
C4 C3 C2 121.0(2) . .
C4 C3 H3A 119.5 . .
C3 C4 H4 119.4 . .
C3 C4 C5 121.3(2) . .
C5 C4 H4 119.4 . .
N2 C5 C4 119.9(2) . .
N2 C5 C6 122.3(2) . .
C6 C5 C4 117.8(2) . .
C5 C6 H6 120.0 . .
C7 C6 C5 120.1(2) . .
C7 C6 H6 120.0 . .
C2 C7 H7 119.1 . .
C6 C7 C2 121.9(2) . .
C6 C7 H7 119.1 . .
N2 C8 H8A 108.4 . .
N2 C8 H8B 108.4 . .
N2 C8 C9 115.3(2) . .
H8A C8 H8B 107.5 . .
C9 C8 H8A 108.4 . .
C9 C8 H8B 108.4 . .
C10 C9 C8 120.3(2) . .
C13 C9 C8 122.5(2) . .
C13 C9 C10 117.2(2) . .
C9 C10 H10 120.1 . .
C11 C10 C9 119.8(2) . .
C11 C10 H10 120.1 . .
N1 C11 C10 122.8(2) . .
N1 C11 H11 118.6 . .
C10 C11 H11 118.6 . .
N1 C12 H12 118.3 . .
N1 C12 C13 123.4(2) . .
C13 C12 H12 118.3 . .
C9 C13 H13 120.1 . .
C12 C13 C9 119.7(2) . .
C12 C13 H13 120.1 . .
O1 C14 C15 116.7(2) . .
O2 C14 O1 121.3(2) . .
O2 C14 C15 122.0(2) . .
C16 C15 C14 120.1(2) . .
C16 C15 C20 117.4(2) . .
C20 C15 C14 122.4(2) . .
C15 C16 H16 118.9 . .
C17 C16 C15 122.1(2) . .
C17 C16 H16 118.9 . .
C16 C17 H17 119.8 . .
C16 C17 C18 120.3(2) . .
C18 C17 H17 119.8 . .
N3 C18 C17 122.9(2) . .
N3 C18 C19 119.2(2) . .
C17 C18 C19 117.9(2) . .
C18 C19 H19 119.4 . .
C20 C19 C18 121.1(2) . .
C20 C19 H19 119.4 . .
C15 C20 H20 119.4 . .
C19 C20 C15 121.1(2) . .
C19 C20 H20 119.4 . .
N3 C21 H21A 108.4 . .
N3 C21 H21B 108.4 . .
N3 C21 C22 115.7(2) . .
H21A C21 H21B 107.4 . .
C22 C21 H21A 108.4 . .
C22 C21 H21B 108.4 . .
C23 C22 C21 120.2(2) . .
C23 C22 C26 116.8(2) . .
C26 C22 C21 123.0(2) . .
C22 C23 H23 119.9 . .
C24 C23 C22 120.1(3) . .
C24 C23 H23 119.9 . .
N4 C24 C23 123.3(2) . .
N4 C24 H24 118.4 . .
C23 C24 H24 118.4 . .
N4 C25 H25 118.5 . .
N4 C25 C26 123.1(2) . .
C26 C25 H25 118.5 . .
C22 C26 H26 120.0 . .
C25 C26 C22 120.0(2) . .
C25 C26 H26 120.0 . .
H5WA O5W H5WB 111.2 . .
C27 N5 C31 115.6(2) . .
C36 N6 C37 115.7(3) . .
N5 C27 H27 117.7 . .
N5 C27 C28 124.7(3) . .
C28 C27 H27 117.7 . .
C27 C28 H28 120.0 . .
C27 C28 C29 120.0(3) . .
C29 C28 H28 120.0 . .
C28 C29 C30 116.3(3) . .
C28 C29 C32 118.3(3) . .
C30 C29 C32 125.3(3) . .
C29 C30 H30 120.0 . .
C31 C30 C29 119.9(3) . .
C31 C30 H30 120.0 . .
N5 C31 C30 123.6(3) . .
N5 C31 H31 118.2 . .
C30 C31 H31 118.2 . .
C29 C32 H32 116.6 . .
C33 C32 C29 126.7(3) . .
C33 C32 H32 116.6 . .
C32 C33 H33 116.9 . .
C32 C33 C34 126.1(3) . .
C34 C33 H33 116.9 . .
C35 C34 C33 118.5(3) . .
C35 C34 C38 116.4(3) . .
C38 C34 C33 124.9(3) . .
C34 C35 H35 120.2 . .
C36 C35 C34 119.6(3) . .
C36 C35 H35 120.2 . .
N6 C36 C35 124.5(3) . .
N6 C36 H36 117.8 . .
C35 C36 H36 117.8 . .
N6 C37 H37 118.0 . .
N6 C37 C38 124.1(3) . .
C38 C37 H37 118.0 . .
C34 C38 H38 120.2 . .
C37 C38 C34 119.7(3) . .
C37 C38 H38 120.2 . .

loop_
_geom_bond_atom_site_label_1
_geom_bond_atom_site_label_2
_geom_bond_distance
_geom_bond_site_symmetry_2
Zn1 O1 1.9564(18) .
Zn1 O3 1.9669(17) .
Zn1 N1 2.0235(19) 1_445
Zn1 N4 2.048(2) 2_557
O1 C14 1.291(3) .
O2 C14 1.238(3) .
O3 C1 1.288(3) .
O4 C1 1.220(3) .
N1 Zn1 2.0235(19) 1_665
N1 C11 1.341(3) .
N1 C12 1.334(3) .
N2 H2 0.82(3) .
N2 C5 1.372(3) .
N2 C8 1.432(4) .
N3 H3 0.82(3) .
N3 C18 1.376(3) .
N3 C21 1.445(3) .
N4 Zn1 2.048(2) 2_557
N4 C24 1.342(3) .
N4 C25 1.339(3) .
C1 C2 1.491(3) .
C2 C3 1.388(3) .
C2 C7 1.387(3) .
C3 H3A 0.9300 .
C3 C4 1.374(3) .
C4 H4 0.9300 .
C4 C5 1.401(4) .
C5 C6 1.401(4) .
C6 H6 0.9300 .
C6 C7 1.380(3) .
C7 H7 0.9300 .
C8 H8A 0.9700 .
C8 H8B 0.9700 .
C8 C9 1.510(3) .
C9 C10 1.384(4) .
C9 C13 1.381(3) .
C10 H10 0.9300 .
C10 C11 1.375(4) .
C11 H11 0.9300 .
C12 H12 0.9300 .
C12 C13 1.368(3) .
C13 H13 0.9300 .
C14 C15 1.481(3) .
C15 C16 1.386(3) .
C15 C20 1.403(3) .
C16 H16 0.9300 .
C16 C17 1.376(3) .
C17 H17 0.9300 .
C17 C18 1.397(3) .
C18 C19 1.404(3) .
C19 H19 0.9300 .
C19 C20 1.368(3) .
C20 H20 0.9300 .
C21 H21A 0.9700 .
C21 H21B 0.9700 .
C21 C22 1.513(3) .
C22 C23 1.381(3) .
C22 C26 1.381(3) .
C23 H23 0.9300 .
C23 C24 1.368(4) .
C24 H24 0.9300 .
C25 H25 0.9300 .
C25 C26 1.375(4) .
C26 H26 0.9300 .
O5W H5WA 0.83(4) .
O5W H5WB 0.8478 .
N5 C27 1.330(4) .
N5 C31 1.337(4) .
N6 C36 1.321(4) .
N6 C37 1.331(4) .
C27 H27 0.9300 .
C27 C28 1.368(4) .
C28 H28 0.9300 .
C28 C29 1.374(4) .
C29 C30 1.388(4) .
C29 C32 1.484(4) .
C30 H30 0.9300 .
C30 C31 1.380(4) .
C31 H31 0.9300 .
C32 H32 0.9300 .
C32 C33 1.277(4) .
C33 H33 0.9300 .
C33 C34 1.485(4) .
C34 C35 1.379(4) .
C34 C38 1.386(4) .
C35 H35 0.9300 .
C35 C36 1.379(4) .
C36 H36 0.9300 .
C37 H37 0.9300 .
C37 C38 1.376(4) .
C38 H38 0.9300 .

loop_
_geom_hbond_atom_site_label_D
_geom_hbond_atom_site_label_H
_geom_hbond_atom_site_label_A
_geom_hbond_distance_DH
_geom_hbond_distance_HA
_geom_hbond_distance_DA
_geom_hbond_angle_DHA
_geom_hbond_site_symmetry_A
N2 H2 N5 0.82(3) 2.29(3) 3.066(3) 159(3) .
N3 H3 O5W 0.82(3) 2.10(3) 2.898(3) 165(3) 2_567
O5W H5WA O3 0.83(4) 1.95(4) 2.716(3) 152(4) .
O5W H5WB O1 0.85 2.07 2.789(3) 142.0 .

loop_
_geom_torsion_atom_site_label_1
_geom_torsion_atom_site_label_2
_geom_torsion_atom_site_label_3
_geom_torsion_atom_site_label_4
_geom_torsion
_geom_torsion_site_symmetry_1
_geom_torsion_site_symmetry_2
_geom_torsion_site_symmetry_3
_geom_torsion_site_symmetry_4
Zn1 O1 C14 O2 -9.3(3) . . . .
Zn1 O1 C14 C15 169.21(16) . . . .
Zn1 O3 C1 O4 2.4(3) . . . .
Zn1 O3 C1 C2 -176.58(16) . . . .
Zn1 N1 C11 C10 172.3(2) 1_665 . . .
Zn1 N1 C12 C13 -170.6(2) 1_665 . . .
Zn1 N4 C24 C23 -168.8(2) 2_557 . . .
Zn1 N4 C25 C26 170.8(2) 2_557 . . .
O1 C14 C15 C16 -167.0(2) . . . .
O1 C14 C15 C20 11.0(3) . . . .
O2 C14 C15 C16 11.5(4) . . . .
O2 C14 C15 C20 -170.5(2) . . . .
O3 C1 C2 C3 174.3(2) . . . .
O3 C1 C2 C7 -6.6(4) . . . .
O4 C1 C2 C3 -4.7(4) . . . .
O4 C1 C2 C7 174.4(3) . . . .
N1 C12 C13 C9 -1.4(4) . . . .
N2 C5 C6 C7 -179.2(2) . . . .
N2 C8 C9 C10 170.3(3) . . . .
N2 C8 C9 C13 -9.8(4) . . . .
N3 C18 C19 C20 -176.1(2) . . . .
N3 C21 C22 C23 -172.5(2) . . . .
N3 C21 C22 C26 9.0(4) . . . .
N4 C25 C26 C22 -2.2(4) . . . .
C1 C2 C3 C4 179.5(2) . . . .
C1 C2 C7 C6 -179.4(2) . . . .
C2 C3 C4 C5 -0.3(4) . . . .
C3 C2 C7 C6 -0.2(4) . . . .
C3 C4 C5 N2 179.4(2) . . . .
C3 C4 C5 C6 0.2(4) . . . .
C4 C5 C6 C7 -0.1(4) . . . .
C5 N2 C8 C9 84.9(3) . . . .
C5 C6 C7 C2 0.1(4) . . . .
C7 C2 C3 C4 0.3(4) . . . .
C8 N2 C5 C4 172.0(2) . . . .
C8 N2 C5 C6 -8.8(4) . . . .
C8 C9 C10 C11 -178.3(3) . . . .
C8 C9 C13 C12 179.8(3) . . . .
C9 C10 C11 N1 -1.7(4) . . . .
C10 C9 C13 C12 -0.4(4) . . . .
C11 N1 C12 C13 1.6(4) . . . .
C12 N1 C11 C10 0.0(4) . . . .
C13 C9 C10 C11 1.8(4) . . . .
C14 C15 C16 C17 179.0(2) . . . .
C14 C15 C20 C19 -180.0(2) . . . .
C15 C16 C17 C18 1.5(4) . . . .
C16 C15 C20 C19 -2.0(3) . . . .
C16 C17 C18 N3 175.0(2) . . . .
C16 C17 C18 C19 -2.8(3) . . . .
C17 C18 C19 C20 1.8(3) . . . .
C18 N3 C21 C22 70.3(3) . . . .
C18 C19 C20 C15 0.6(4) . . . .
C20 C15 C16 C17 1.0(3) . . . .
C21 N3 C18 C17 14.7(4) . . . .
C21 N3 C18 C19 -167.6(2) . . . .
C21 C22 C23 C24 -177.5(3) . . . .
C21 C22 C26 C25 179.6(2) . . . .
C22 C23 C24 N4 -2.4(5) . . . .
C23 C22 C26 C25 1.0(4) . . . .
C24 N4 C25 C26 1.0(4) . . . .
C25 N4 C24 C23 1.3(4) . . . .
C26 C22 C23 C24 1.1(4) . . . .
N5 C27 C28 C29 0.0(5) . . . .
N6 C37 C38 C34 1.4(4) . . . .
C27 N5 C31 C30 0.1(4) . . . .
C27 C28 C29 C30 0.8(4) . . . .
C27 C28 C29 C32 179.0(3) . . . .
C28 C29 C30 C31 -1.2(4) . . . .
C28 C29 C32 C33 177.2(3) . . . .
C29 C30 C31 N5 0.7(5) . . . .
C29 C32 C33 C34 174.3(3) . . . .
C30 C29 C32 C33 -4.8(5) . . . .
C31 N5 C27 C28 -0.5(5) . . . .
C32 C29 C30 C31 -179.2(3) . . . .
C32 C33 C34 C35 -176.4(3) . . . .
C32 C33 C34 C38 -1.0(5) . . . .
C33 C34 C35 C36 174.1(3) . . . .
C33 C34 C38 C37 -174.5(3) . . . .
C34 C35 C36 N6 0.3(5) . . . .
C35 C34 C38 C37 1.0(4) . . . .
C36 N6 C37 C38 -2.8(4) . . . .
C37 N6 C36 C35 2.0(5) . . . .
C38 C34 C35 C36 -1.7(4) . . . .
